data_4072856
loop_
_publ_author_name
'Cabon, Yves'
'Carmichael, Duncan'
'Forissier, Kareen'
'Mathey, Fran\,cois'
'Ricard, Louis'
'Seeboth, Nicolas'

_publ_section_title
;
 Synthesis of a Cobalt&#x2212;Phospholyl Half-Sandwich Complex and Its
 Transformation into a Phosphacobaltocene
;
_journal_issue 23
_journal_name_full Organometallics
_journal_page_first 5468
_journal_paper_doi 10.1021/om0610952
_journal_volume 26
_journal_year 2007
_chemical_formula_sum 'C17 H27 Co O2 P'
_chemical_formula_weight 353.29
_chemical_name_systematic
; 
 ? 
;
_space_group_IT_number 2
_symmetry_cell_setting triclinic
_symmetry_space_group_name_Hall '-P 1'
_symmetry_space_group_name_H-M 'P -1'
_atom_sites_solution_hydrogens geom
_atom_sites_solution_primary direct
_atom_sites_solution_secondary difmap
_audit_creation_method SHELXL-97
_cell_angle_alpha 68.120(5)
_cell_angle_beta 85.680(5)
_cell_angle_gamma 79.930(5)
_cell_formula_units_Z 2
_cell_length_a 9.380(5)
_cell_length_b 10.174(5)
_cell_length_c 10.251(5)
_cell_measurement_reflns_used 157
_cell_measurement_temperature 150.0(1)
_cell_measurement_theta_max 20.0
_cell_measurement_theta_min 3.0
_cell_volume 893.8(8)
_computing_structure_refinement 'SHELXL-97 (Sheldrick, 1997)'
_computing_structure_solution 'SHELXS-97 (Sheldrick, 1990)'
_diffrn_ambient_temperature 150.0(1)
_diffrn_measured_fraction_theta_full .984
_diffrn_measured_fraction_theta_max .984
_diffrn_measurement_device_type KappaCCD
_diffrn_measurement_method 'phi and omega scans'
_diffrn_radiation_monochromator graphite
_diffrn_radiation_source 'fine-focus sealed tube'
_diffrn_radiation_type MoK\a
_diffrn_radiation_wavelength 0.71069
_diffrn_reflns_av_R_equivalents 0.0344
_diffrn_reflns_av_sigmaI/netI 0.0536
_diffrn_reflns_limit_h_max 12
_diffrn_reflns_limit_h_min -13
_diffrn_reflns_limit_k_max 14
_diffrn_reflns_limit_k_min -14
_diffrn_reflns_limit_l_max 10
_diffrn_reflns_limit_l_min -14
_diffrn_reflns_number 6764
_diffrn_reflns_theta_full 30.00
_diffrn_reflns_theta_max 30.00
_diffrn_reflns_theta_min 3.34
_exptl_absorpt_coefficient_mu 1.051
_exptl_absorpt_correction_T_max 0.8842
_exptl_absorpt_correction_T_min 0.8333
_exptl_crystal_colour 'brownish yellow'
_exptl_crystal_density_diffrn 1.313
_exptl_crystal_density_method 'not measured'
_exptl_crystal_description plate
_exptl_crystal_F_000 374
_exptl_crystal_size_max 0.18
_exptl_crystal_size_mid 0.16
_exptl_crystal_size_min 0.12
_refine_diff_density_max 1.348
_refine_diff_density_min -.396
_refine_diff_density_rms .067
_refine_ls_extinction_method none
_refine_ls_goodness_of_fit_ref 1.001
_refine_ls_hydrogen_treatment mixed
_refine_ls_matrix_type full
_refine_ls_number_parameters 198
_refine_ls_number_reflns 5125
_refine_ls_number_restraints 0
_refine_ls_restrained_S_all 1.001
_refine_ls_R_factor_all 0.0478
_refine_ls_R_factor_gt 0.0379
_refine_ls_shift/su_max 0.001
_refine_ls_shift/su_mean 0.000
_refine_ls_structure_factor_coef Fsqd
_refine_ls_weighting_details 'calc w=1/[\s^2^(Fo^2^)+(0.0367P)^2^+0.5137P] where P=(Fo^2^+2Fc^2^)/3'
_refine_ls_weighting_scheme calc
_refine_ls_wR_factor_gt 0.0923
_refine_ls_wR_factor_ref 0.0968
_reflns_number_gt 4363
_reflns_number_total 5125
_reflns_threshold_expression >2sigma(I)
_cod_data_source_file om0610952-file001.cif
_cod_data_source_block copac
_cod_depositor_comments
;
The following automatic conversions were performed:

'_symmetry_cell_setting' value 'Triclinic' changed to 'triclinic'
according to /home/saulius/struct/CIF-dictionaries/cif_core.dic
dictionary named 'cif_core.dic' version 2.4.1 from 2010-06-29.

Automatic conversion script
Id: cif_fix_values 1715 2011-07-08 13:25:40Z adriana 
;
_cod_original_sg_symbol_H-M 'P-1      '
_cod_database_code 4072856

loop_
_symmetry_equiv_pos_as_xyz
'x, y, z'
'-x, -y, -z'

loop_
_atom_site_label
_atom_site_type_symbol
_atom_site_fract_x
_atom_site_fract_y
_atom_site_fract_z
_atom_site_U_iso_or_equiv
_atom_site_adp_type
_atom_site_occupancy
_atom_site_symmetry_multiplicity
_atom_site_calc_flag
_atom_site_refinement_flags
Co1 Co 0.62618(2) 0.27870(2) 0.51527(2) 0.02131(8) Uani 1 1 d .
P2 P 0.87316(5) 0.20007(5) 0.56603(5) 0.02513(11) Uani 1 1 d .
C1 C 0.81356(18) 0.37403(19) 0.43963(18) 0.0232(3) Uani 1 1 d .
C2 C 0.71284(18) 0.46030(19) 0.4988(2) 0.0244(3) Uani 1 1 d .
H2 H 0.6739 0.5576 0.4479 0.029 Uiso 1 1 calc R
C3 C 0.67774(19) 0.38636(19) 0.63944(19) 0.0239(3) Uani 1 1 d .
H3 H 0.6123 0.4279 0.6940 0.029 Uiso 1 1 calc R
C4 C 0.75076(17) 0.24210(19) 0.69184(18) 0.0222(3) Uani 1 1 d .
C5 C 0.87458(19) 0.4304(2) 0.29028(19) 0.0278(4) Uani 1 1 d .
C6 C 1.0173(2) 0.4808(3) 0.3000(2) 0.0374(5) Uani 1 1 d .
H6A H 0.9982 0.5560 0.3400 0.056 Uiso 1 1 calc R
H6B H 1.0601 0.5190 0.2058 0.056 Uiso 1 1 calc R
H6C H 1.0847 0.3996 0.3603 0.056 Uiso 1 1 calc R
C7 C 0.9054(3) 0.3110(3) 0.2300(2) 0.0436(5) Uani 1 1 d .
H7A H 0.9707 0.2294 0.2927 0.065 Uiso 1 1 calc R
H7B H 0.9509 0.3471 0.1369 0.065 Uiso 1 1 calc R
H7C H 0.8143 0.2800 0.2218 0.065 Uiso 1 1 calc R
C8 C 0.7727(2) 0.5578(3) 0.1924(2) 0.0433(5) Uani 1 1 d .
H8A H 0.6799 0.5279 0.1877 0.065 Uiso 1 1 calc R
H8B H 0.8162 0.5912 0.0982 0.065 Uiso 1 1 calc R
H8C H 0.7566 0.6357 0.2288 0.065 Uiso 1 1 calc R
C9 C 0.8516(3) 0.1631(3) 0.9287(2) 0.0409(5) Uani 1 1 d .
H9A H 0.9476 0.1456 0.8878 0.061 Uiso 1 1 calc R
H9B H 0.8487 0.0962 1.0263 0.061 Uiso 1 1 calc R
H9C H 0.8321 0.2618 0.9262 0.061 Uiso 1 1 calc R
C10 C 0.7362(2) 0.1407(2) 0.84342(19) 0.0266(4) Uani 1 1 d .
C11 C 0.5865(2) 0.1742(2) 0.9057(2) 0.0377(5) Uani 1 1 d .
H11A H 0.5723 0.2721 0.9054 0.057 Uiso 1 1 calc R
H11B H 0.5801 0.1062 1.0025 0.057 Uiso 1 1 calc R
H11C H 0.5114 0.1658 0.8491 0.057 Uiso 1 1 calc R
C12 C 0.7604(3) -0.0155(2) 0.8539(2) 0.0387(5) Uani 1 1 d .
H12A H 0.6874 -0.0287 0.7983 0.058 Uiso 1 1 calc R
H12B H 0.7521 -0.0785 0.9524 0.058 Uiso 1 1 calc R
H12C H 0.8573 -0.0392 0.8177 0.058 Uiso 1 1 calc R
C13 C 0.3866(2) 0.3405(2) 0.1643(2) 0.0352(4) Uani 1 1 d .
H13A H 0.3553 0.4443 0.1355 0.053 Uiso 1 1 calc R
H13B H 0.3062 0.2953 0.1543 0.053 Uiso 1 1 calc R
H13C H 0.4681 0.3215 0.1047 0.053 Uiso 1 1 calc R
C14 C 0.43322(19) 0.27987(19) 0.31535(19) 0.0255(4) Uani 1 1 d .
C15 C 0.3560(2) 0.1848(2) 0.4170(2) 0.0277(4) Uani 1 1 d .
H15 H 0.2774 0.1554 0.3876 0.033 Uiso 1 1 calc R
C16 C 0.38735(18) 0.13021(19) 0.5600(2) 0.0249(3) Uani 1 1 d .
C17 C 0.2943(2) 0.0322(2) 0.6628(2) 0.0350(4) Uani 1 1 d .
H17A H 0.3556 -0.0456 0.7336 0.052 Uiso 1 1 calc R
H17B H 0.2400 -0.0083 0.6128 0.052 Uiso 1 1 calc R
H17C H 0.2264 0.0864 0.7090 0.052 Uiso 1 1 calc R
O18 O 0.54462(13) 0.32454(14) 0.33865(13) 0.0262(3) Uani 1 1 d .
O19 O 0.49039(13) 0.16022(14) 0.61374(14) 0.0272(3) Uani 1 1 d .

loop_
_atom_site_aniso_label
_atom_site_aniso_U_11
_atom_site_aniso_U_22
_atom_site_aniso_U_33
_atom_site_aniso_U_23
_atom_site_aniso_U_13
_atom_site_aniso_U_12
Co1 0.01986(12) 0.02357(13) 0.02153(12) -0.00872(9) -0.00230(8) -0.00422(9)
P2 0.0209(2) 0.0269(2) 0.0266(2) -0.01078(19) -0.00191(17) 0.00178(17)
C1 0.0197(7) 0.0276(9) 0.0238(8) -0.0097(7) -0.0020(6) -0.0061(6)
C2 0.0212(7) 0.0216(8) 0.0317(9) -0.0106(7) -0.0015(7) -0.0043(6)
C3 0.0240(8) 0.0238(8) 0.0275(8) -0.0132(7) -0.0020(7) -0.0036(6)
C4 0.0211(7) 0.0253(8) 0.0221(8) -0.0099(7) -0.0024(6) -0.0053(6)
C5 0.0262(8) 0.0342(10) 0.0236(8) -0.0093(7) 0.0019(7) -0.0098(7)
C6 0.0299(9) 0.0474(12) 0.0367(11) -0.0139(9) 0.0054(8) -0.0165(9)
C7 0.0547(13) 0.0527(14) 0.0338(11) -0.0246(10) 0.0146(10) -0.0219(11)
C8 0.0405(11) 0.0504(14) 0.0271(10) 0.0007(9) -0.0033(9) -0.0089(10)
C9 0.0496(12) 0.0479(13) 0.0244(9) -0.0054(9) -0.0104(9) -0.0191(10)
C10 0.0309(9) 0.0263(9) 0.0231(8) -0.0080(7) -0.0029(7) -0.0072(7)
C11 0.0400(11) 0.0435(12) 0.0285(10) -0.0123(9) 0.0073(8) -0.0086(9)
C12 0.0534(13) 0.0260(10) 0.0323(10) -0.0059(8) -0.0021(9) -0.0054(9)
C13 0.0429(11) 0.0398(11) 0.0264(9) -0.0138(8) -0.0087(8) -0.0082(9)
C14 0.0285(8) 0.0255(9) 0.0260(8) -0.0140(7) -0.0053(7) -0.0007(7)
C15 0.0261(8) 0.0282(9) 0.0332(9) -0.0142(8) -0.0077(7) -0.0057(7)
C16 0.0213(8) 0.0226(8) 0.0316(9) -0.0105(7) -0.0030(7) -0.0034(6)
C17 0.0276(9) 0.0379(11) 0.0376(10) -0.0082(9) -0.0018(8) -0.0129(8)
O18 0.0274(6) 0.0302(7) 0.0231(6) -0.0107(5) -0.0037(5) -0.0063(5)
O19 0.0258(6) 0.0314(7) 0.0247(6) -0.0080(5) -0.0028(5) -0.0097(5)

loop_
_atom_type_symbol
_atom_type_description
_atom_type_scat_dispersion_real
_atom_type_scat_dispersion_imag
_atom_type_scat_source
C C .0033 .0016 'International Tables Vol C Tables 4.2.6.8 and 6.1.1.4'
H H .0000 .0000 'International Tables Vol C Tables 4.2.6.8 and 6.1.1.4'
O O .0106 .0060 'International Tables Vol C Tables 4.2.6.8 and 6.1.1.4'
P P .1023 .0942 'International Tables Vol C Tables 4.2.6.8 and 6.1.1.4'
Co Co .3494 .9721 'International Tables Vol C Tables 4.2.6.8 and 6.1.1.4'

loop_
_geom_angle_atom_site_label_1
_geom_angle_atom_site_label_2
_geom_angle_atom_site_label_3
_geom_angle
O19 Co1 O18 94.11(6)
O19 Co1 C3 108.44(7)
O18 Co1 C3 138.15(7)
O19 Co1 C2 143.70(7)
O18 Co1 C2 104.91(7)
C3 Co1 C2 39.12(7)
O19 Co1 C4 96.00(7)
O18 Co1 C4 169.50(6)
C3 Co1 C4 39.65(7)
C2 Co1 C4 68.08(7)
O19 Co1 C1 166.29(6)
O18 Co1 C1 96.64(7)
C3 Co1 C1 68.37(7)
C2 Co1 C1 39.83(7)
C4 Co1 C1 72.94(7)
O19 Co1 P2 119.65(5)
O18 Co1 P2 124.65(4)
C3 Co1 P2 73.94(5)
C2 Co1 P2 73.87(6)
C4 Co1 P2 46.84(5)
C1 Co1 P2 46.78(6)
C1 P2 C4 89.42(9)
C1 P2 Co1 59.71(5)
C4 P2 Co1 59.57(6)
C2 C1 C5 123.57(16)
C2 C1 P2 112.11(13)
C5 C1 P2 124.02(13)
C2 C1 Co1 69.30(10)
C5 C1 Co1 129.91(12)
P2 C1 Co1 73.51(7)
C3 C2 C1 112.98(16)
C3 C2 Co1 70.41(10)
C1 C2 Co1 70.86(10)
C3 C2 H2 123.5
C1 C2 H2 123.5
Co1 C2 H2 126.9
C2 C3 C4 112.69(15)
C2 C3 Co1 70.47(11)
C4 C3 Co1 70.83(10)
C2 C3 H3 123.7
C4 C3 H3 123.7
Co1 C3 H3 126.7
C3 C4 C10 123.10(15)
C3 C4 P2 112.58(13)
C10 C4 P2 124.06(13)
C3 C4 Co1 69.51(10)
C10 C4 Co1 129.49(12)
P2 C4 Co1 73.59(7)
C1 C5 C8 112.11(16)
C1 C5 C7 110.58(16)
C8 C5 C7 109.51(19)
C1 C5 C6 106.66(16)
C8 C5 C6 108.59(18)
C7 C5 C6 109.29(17)
C5 C6 H6A 109.5
C5 C6 H6B 109.5
H6A C6 H6B 109.5
C5 C6 H6C 109.5
H6A C6 H6C 109.5
H6B C6 H6C 109.5
C5 C7 H7A 109.5
C5 C7 H7B 109.5
H7A C7 H7B 109.5
C5 C7 H7C 109.5
H7A C7 H7C 109.5
H7B C7 H7C 109.5
C5 C8 H8A 109.5
C5 C8 H8B 109.5
H8A C8 H8B 109.5
C5 C8 H8C 109.5
H8A C8 H8C 109.5
H8B C8 H8C 109.5
C10 C9 H9A 109.5
C10 C9 H9B 109.5
H9A C9 H9B 109.5
C10 C9 H9C 109.5
H9A C9 H9C 109.5
H9B C9 H9C 109.5
C4 C10 C12 111.02(16)
C4 C10 C11 111.57(15)
C12 C10 C11 108.73(17)
C4 C10 C9 107.08(16)
C12 C10 C9 109.85(17)
C11 C10 C9 108.55(18)
C10 C11 H11A 109.5
C10 C11 H11B 109.5
H11A C11 H11B 109.5
C10 C11 H11C 109.5
H11A C11 H11C 109.5
H11B C11 H11C 109.5
C10 C12 H12A 109.5
C10 C12 H12B 109.5
H12A C12 H12B 109.5
C10 C12 H12C 109.5
H12A C12 H12C 109.5
H12B C12 H12C 109.5
C14 C13 H13A 109.5
C14 C13 H13B 109.5
H13A C13 H13B 109.5
C14 C13 H13C 109.5
H13A C13 H13C 109.5
H13B C13 H13C 109.5
O18 C14 C15 125.12(17)
O18 C14 C13 114.68(17)
C15 C14 C13 120.20(17)
C14 C15 C16 123.62(17)
C14 C15 H15 118.2
C16 C15 H15 118.2
O19 C16 C15 124.66(17)
O19 C16 C17 115.54(17)
C15 C16 C17 119.78(17)
C16 C17 H17A 109.5
C16 C17 H17B 109.5
H17A C17 H17B 109.5
C16 C17 H17C 109.5
H17A C17 H17C 109.5
H17B C17 H17C 109.5
C14 O18 Co1 126.05(12)
C16 O19 Co1 126.38(12)

loop_
_geom_bond_atom_site_label_1
_geom_bond_atom_site_label_2
_geom_bond_distance
Co1 O19 1.8791(14)
Co1 O18 1.8803(15)
Co1 C3 2.0907(19)
Co1 C2 2.091(2)
Co1 C4 2.1081(19)
Co1 C1 2.1122(19)
Co1 P2 2.3454(13)
P2 C1 1.7826(19)
P2 C4 1.7834(18)
C1 C2 1.432(2)
C1 C5 1.526(2)
C2 C3 1.400(3)
C2 H2 0.9500
C3 C4 1.424(2)
C3 H3 0.9500
C4 C10 1.523(2)
C5 C8 1.530(3)
C5 C7 1.534(3)
C5 C6 1.537(3)
C6 H6A 0.9800
C6 H6B 0.9800
C6 H6C 0.9800
C7 H7A 0.9800
C7 H7B 0.9800
C7 H7C 0.9800
C8 H8A 0.9800
C8 H8B 0.9800
C8 H8C 0.9800
C9 C10 1.538(3)
C9 H9A 0.9800
C9 H9B 0.9800
C9 H9C 0.9800
C10 C12 1.529(3)
C10 C11 1.535(3)
C11 H11A 0.9800
C11 H11B 0.9800
C11 H11C 0.9800
C12 H12A 0.9800
C12 H12B 0.9800
C12 H12C 0.9800
C13 C14 1.505(3)
C13 H13A 0.9800
C13 H13B 0.9800
C13 H13C 0.9800
C14 O18 1.281(2)
C14 C15 1.388(3)
C15 C16 1.395(3)
C15 H15 0.9500
C16 O19 1.280(2)
C16 C17 1.500(3)
C17 H17A 0.9800
C17 H17B 0.9800
C17 H17C 0.9800
